data_2209194
loop_
_publ_author_name
'Slugovc, Christian'
'Kirchner, Karl'
'Mereiter, Kurt'

_publ_section_title
Chloro(dimethylformamide-\k<i>O</i>)(hydridotripyrazolylborato)(tripyrrol-1-ylphosphine-\k<i>P</i>)ruthenium(II)
_journal_coeditor_code HB2057
_journal_issue 6
_journal_name_full 'Acta Crystallographica Section E'
_journal_page_first m1356
_journal_page_last m1358
_journal_paper_doi 10.1107/S1600536806018277
_journal_volume 62
_journal_year 2006
_chemical_formula_iupac '[Ru (C9 H10 B N6) Cl (C3 H7 N O) (C12 H12 N3 P)]'
_chemical_formula_moiety 'C24 H29 B Cl N10 O P Ru'
_chemical_formula_sum 'C24 H29 B Cl N10 O P Ru'
_chemical_formula_weight 651.87
_chemical_name_common '[Ru(Tp)Cl(PPyrl~3~)(DMF)]'
_chemical_name_systematic
;
Chloro(dimethylformamide-\kO)(hydridotripyrazolylborato)(tripyrrol-1-
ylphosphine-\kP)ruthenium(II)
;
_space_group_IT_number 14
_symmetry_cell_setting monoclinic
_symmetry_space_group_name_Hall '-P 2yn'
_symmetry_space_group_name_H-M 'P 1 21/n 1'
_atom_sites_solution_hydrogens geom
_atom_sites_solution_primary direct
_atom_sites_solution_secondary difmap
_audit_creation_method SHELXL-97
_cell_angle_alpha 90.00
_cell_angle_beta 96.780(10)
_cell_angle_gamma 90.00
_cell_formula_units_Z 4
_cell_length_a 10.046(2)
_cell_length_b 22.749(4)
_cell_length_c 12.683(2)
_cell_measurement_reflns_used 819
_cell_measurement_temperature 298(2)
_cell_measurement_theta_max 29.56
_cell_measurement_theta_min 2.48
_cell_volume 2878.3(9)
_computing_cell_refinement 'SAINT (Bruker, 2003)'
_computing_data_collection 'SMART (Bruker, 2003)'
_computing_data_reduction 'SAINT, SADABS and XPREP in SHELXTL (Bruker, 2003)'
_computing_molecular_graphics SHELXTL
_computing_publication_material SHELXTL
_computing_structure_refinement 'SHELXL97 (Sheldrick, 1997)'
_computing_structure_solution 'SHELXS97 (Sheldrick, 1997)'
_diffrn_ambient_temperature 298(2)
_diffrn_measured_fraction_theta_full 0.980
_diffrn_measured_fraction_theta_max 0.980
_diffrn_measurement_device_type 'Bruker SMART CCD'
_diffrn_measurement_method \w
_diffrn_radiation_monochromator graphite
_diffrn_radiation_source 'fine-focus sealed tube'
_diffrn_radiation_type MoK\a
_diffrn_radiation_wavelength 0.71073
_diffrn_reflns_av_R_equivalents 0.0206
_diffrn_reflns_av_sigmaI/netI 0.0246
_diffrn_reflns_limit_h_max 8
_diffrn_reflns_limit_h_min -14
_diffrn_reflns_limit_k_max 32
_diffrn_reflns_limit_k_min -29
_diffrn_reflns_limit_l_max 17
_diffrn_reflns_limit_l_min -17
_diffrn_reflns_number 23769
_diffrn_reflns_theta_full 30.08
_diffrn_reflns_theta_max 30.08
_diffrn_reflns_theta_min 1.85
_diffrn_standards_decay_% 0
_diffrn_standards_number 0
_exptl_absorpt_coefficient_mu 0.731
_exptl_absorpt_correction_T_max 0.797
_exptl_absorpt_correction_T_min 0.641
_exptl_absorpt_correction_type multi-scan
_exptl_absorpt_process_details '(SADABS; Bruker, 2003)'
_exptl_crystal_colour yellow
_exptl_crystal_density_diffrn 1.504
_exptl_crystal_density_method 'not measured'
_exptl_crystal_description prism
_exptl_crystal_F_000 1328
_exptl_crystal_size_max 0.59
_exptl_crystal_size_mid 0.38
_exptl_crystal_size_min 0.31
_refine_diff_density_max 0.351
_refine_diff_density_min -0.453
_refine_ls_extinction_coef 0.00085(15)
_refine_ls_extinction_expression Fc^*^=kFc[1+0.001xFc^2^\l^3^/sin(2\q)]^-1/4^
_refine_ls_extinction_method SHELXL97
_refine_ls_goodness_of_fit_ref 1.057
_refine_ls_hydrogen_treatment constr
_refine_ls_matrix_type full
_refine_ls_number_parameters 355
_refine_ls_number_reflns 8277
_refine_ls_number_restraints 0
_refine_ls_restrained_S_all 1.057
_refine_ls_R_factor_all 0.0334
_refine_ls_R_factor_gt 0.0250
_refine_ls_shift/su_max 0.001
_refine_ls_shift/su_mean 0.000
_refine_ls_structure_factor_coef Fsqd
_refine_ls_weighting_details 'calc w=1/[\s^2^(Fo^2^)+(0.023P)^2^+0.8425P] where P=(Fo^2^+2Fc^2^)/3'
_refine_ls_weighting_scheme calc
_refine_ls_wR_factor_gt 0.0551
_refine_ls_wR_factor_ref 0.0583
_reflns_number_gt 7117
_reflns_number_total 8277
_reflns_threshold_expression I>2\s(I)
_cod_data_source_file hb2057.cif
_cod_data_source_block I
_cod_original_sg_symbol_H-M 'P 21/n '
_cod_database_code 2209194
_cod_database_fobs_code 2209194

loop_
_symmetry_equiv_pos_as_xyz
'x, y, z'
'-x+1/2, y+1/2, -z+1/2'
'-x, -y, -z'
'x-1/2, -y-1/2, z-1/2'

loop_
_atom_site_type_symbol
_atom_site_label
_atom_site_fract_x
_atom_site_fract_y
_atom_site_fract_z
_atom_site_U_iso_or_equiv
_atom_site_adp_type
_atom_site_calc_flag
_atom_site_refinement_flags
_atom_site_occupancy
Ru Ru 0.197717(11) 0.180074(5) 0.342503(9) 0.02535(4) Uani d . 1
Cl Cl -0.02355(4) 0.193084(19) 0.39655(4) 0.04310(9) Uani d . 1
N N1 0.43521(13) 0.22490(6) 0.24723(10) 0.0359(3) Uani d . 1
N N2 0.39483(12) 0.18227(5) 0.31132(10) 0.0313(2) Uani d . 1
C C1 0.50270(16) 0.14952(8) 0.34273(14) 0.0410(4) Uani d . 1
H H1 0.5036 0.1172 0.3878 0.049 Uiso calc R 1
C C2 0.61323(18) 0.17065(9) 0.29842(18) 0.0524(5) Uani d . 1
H H2 0.7001 0.1558 0.3073 0.063 Uiso calc R 1
C C3 0.56671(17) 0.21812(9) 0.23886(15) 0.0480(4) Uani d . 1
H H3 0.6175 0.2418 0.1992 0.058 Uiso calc R 1
N N3 0.28494(14) 0.30411(6) 0.29964(11) 0.0366(3) Uani d . 1
N N4 0.22236(13) 0.27209(5) 0.36985(10) 0.0323(3) Uani d . 1
C C4 0.19130(19) 0.30905(7) 0.44375(15) 0.0432(4) Uani d . 1
H H4 0.1472 0.2986 0.5015 0.052 Uiso calc R 1
C C5 0.2338(2) 0.36564(8) 0.42306(17) 0.0559(5) Uani d . 1
H H5 0.2248 0.3994 0.4629 0.067 Uiso calc R 1
C C6 0.2920(2) 0.36070(8) 0.33119(17) 0.0509(4) Uani d . 1
H H6 0.3300 0.3913 0.2963 0.061 Uiso calc R 1
N N5 0.21546(14) 0.24260(6) 0.14015(10) 0.0377(3) Uani d . 1
N N6 0.13779(12) 0.20346(6) 0.18697(10) 0.0324(3) Uani d . 1
C C7 0.03901(18) 0.18808(8) 0.11270(14) 0.0434(4) Uani d . 1
H H7 -0.0297 0.1621 0.1231 0.052 Uiso calc R 1
C C8 0.0531(2) 0.21622(10) 0.01773(15) 0.0557(5) Uani d . 1
H H8 -0.0022 0.2128 -0.0462 0.067 Uiso calc R 1
C C9 0.1656(2) 0.25013(9) 0.03806(14) 0.0504(4) Uani d . 1
H H9 0.2015 0.2743 -0.0106 0.061 Uiso calc R 1
B B 0.33621(19) 0.27295(8) 0.20413(15) 0.0382(4) Uani d . 1
H H 0.3840 0.3044 0.1545 0.046 Uiso calc R 1
P P 0.17964(4) 0.085885(16) 0.30334(3) 0.02963(8) Uani d . 1
N N7 0.29614(14) 0.05922(6) 0.22569(11) 0.0388(3) Uani d . 1
C C10 0.33105(19) 0.08761(9) 0.13656(15) 0.0478(4) Uani d . 1
H H10 0.2976 0.1235 0.1101 0.057 Uiso calc R 1
C C11 0.4233(2) 0.05361(11) 0.09426(18) 0.0622(6) Uani d . 1
H H11 0.4635 0.0621 0.0336 0.075 Uiso calc R 1
C C12 0.4465(2) 0.00375(10) 0.1583(2) 0.0642(6) Uani d . 1
H H12 0.5053 -0.0267 0.1478 0.077 Uiso calc R 1
C C13 0.36861(19) 0.00744(8) 0.23832(17) 0.0494(4) Uani d . 1
H H13 0.3646 -0.0200 0.2922 0.059 Uiso calc R 1
N N8 0.03855(13) 0.05892(6) 0.22971(11) 0.0374(3) Uani d . 1
C C14 0.0303(2) 0.01708(8) 0.14938(14) 0.0485(4) Uani d . 1
H H14 0.1023 0.0004 0.1204 0.058 Uiso calc R 1
C C15 -0.1014(2) 0.00486(10) 0.12071(16) 0.0619(6) Uani d . 1
H H15 -0.1353 -0.0215 0.0682 0.074 Uiso calc R 1
C C16 -0.1771(2) 0.03880(11) 0.18390(18) 0.0630(6) Uani d . 1
H H16 -0.2700 0.0389 0.1811 0.076 Uiso calc R 1
C C17 -0.09054(18) 0.07145(9) 0.24993(17) 0.0519(5) Uani d . 1
H H17 -0.1142 0.0979 0.3005 0.062 Uiso calc R 1
N N9 0.19585(15) 0.03329(6) 0.40131(11) 0.0393(3) Uani d . 1
C C18 0.1278(2) -0.02017(9) 0.40201(17) 0.0555(5) Uani d . 1
H H18 0.0549 -0.0315 0.3542 0.067 Uiso calc R 1
C C19 0.1860(3) -0.05284(10) 0.4844(2) 0.0720(7) Uani d . 1
H H19 0.1604 -0.0904 0.5027 0.086 Uiso calc R 1
C C20 0.2926(3) -0.01965(10) 0.53732(18) 0.0643(6) Uani d . 1
H H20 0.3490 -0.0313 0.5971 0.077 Uiso calc R 1
C C21 0.2981(2) 0.03241(8) 0.48528(15) 0.0480(4) Uani d . 1
H H21 0.3599 0.0623 0.5029 0.058 Uiso calc R 1
O O 0.27747(12) 0.17020(5) 0.50403(9) 0.0383(2) Uani d . 1
C C22 0.22069(19) 0.15521(8) 0.58024(14) 0.0423(4) Uani d . 1
H H22 0.1308 0.1446 0.5680 0.051 Uiso calc R 1
N N10 0.28033(19) 0.15337(7) 0.67866(12) 0.0516(4) Uani d . 1
C C23 0.4197(3) 0.16935(15) 0.7036(2) 0.0976(11) Uani d . 1
H H23A 0.4304 0.1931 0.7666 0.146 Uiso calc R 1
H H23B 0.4484 0.1912 0.6455 0.146 Uiso calc R 1
H H23C 0.4730 0.1344 0.7151 0.146 Uiso calc R 1
C C24 0.2099(3) 0.13201(15) 0.7654(2) 0.0953(10) Uani d . 1
H H24A 0.2279 0.1577 0.8255 0.143 Uiso calc R 1
H H24B 0.2403 0.0930 0.7848 0.143 Uiso calc R 1
H H24C 0.1153 0.1313 0.7429 0.143 Uiso calc R 1

loop_
_atom_site_aniso_label
_atom_site_aniso_U_11
_atom_site_aniso_U_22
_atom_site_aniso_U_33
_atom_site_aniso_U_12
_atom_site_aniso_U_13
_atom_site_aniso_U_23
Ru 0.02500(5) 0.02579(6) 0.02518(6) 0.00209(4) 0.00266(4) -0.00086(4)
Cl 0.03064(18) 0.0484(2) 0.0521(2) 0.00268(15) 0.01228(16) -0.00479(18)
N1 0.0320(6) 0.0406(7) 0.0360(7) -0.0056(5) 0.0070(5) -0.0021(5)
N2 0.0271(6) 0.0332(6) 0.0331(6) 0.0014(5) 0.0021(5) -0.0032(5)
C1 0.0309(8) 0.0432(9) 0.0476(9) 0.0083(6) -0.0005(7) -0.0066(7)
C2 0.0275(8) 0.0630(12) 0.0669(12) 0.0056(7) 0.0062(8) -0.0175(10)
C3 0.0350(8) 0.0598(11) 0.0517(10) -0.0098(8) 0.0153(7) -0.0136(9)
N3 0.0411(7) 0.0280(6) 0.0399(7) -0.0017(5) 0.0015(6) 0.0030(5)
N4 0.0354(6) 0.0292(6) 0.0314(6) 0.0032(5) 0.0002(5) 0.0003(5)
C4 0.0502(10) 0.0373(9) 0.0415(9) 0.0074(7) 0.0034(7) -0.0064(7)
C5 0.0733(14) 0.0308(9) 0.0624(12) 0.0055(8) 0.0036(10) -0.0115(8)
C6 0.0614(12) 0.0276(8) 0.0622(12) -0.0018(7) 0.0015(9) 0.0018(8)
N5 0.0414(7) 0.0416(7) 0.0292(6) -0.0022(6) 0.0006(5) 0.0048(5)
N6 0.0310(6) 0.0359(6) 0.0293(6) 0.0010(5) -0.0006(5) 0.0013(5)
C7 0.0380(8) 0.0500(10) 0.0393(9) -0.0012(7) -0.0071(7) -0.0009(7)
C8 0.0562(11) 0.0721(14) 0.0343(9) 0.0002(10) -0.0132(8) 0.0031(9)
C9 0.0583(11) 0.0611(12) 0.0301(8) -0.0005(9) -0.0022(7) 0.0098(8)
B 0.0414(9) 0.0380(9) 0.0352(9) -0.0063(7) 0.0048(7) 0.0048(7)
P 0.03114(18) 0.02716(17) 0.03127(18) 0.00067(13) 0.00660(14) -0.00224(14)
N7 0.0398(7) 0.0348(7) 0.0437(7) -0.0001(5) 0.0132(6) -0.0091(6)
C10 0.0525(10) 0.0518(11) 0.0420(9) -0.0041(8) 0.0179(8) -0.0100(8)
C11 0.0576(12) 0.0772(15) 0.0569(12) -0.0100(11) 0.0281(10) -0.0274(11)
C12 0.0519(12) 0.0609(13) 0.0832(16) 0.0074(10) 0.0215(11) -0.0298(12)
C13 0.0459(10) 0.0385(9) 0.0649(12) 0.0062(7) 0.0117(9) -0.0131(8)
N8 0.0361(7) 0.0362(7) 0.0402(7) -0.0057(5) 0.0060(5) -0.0060(5)
C14 0.0608(11) 0.0470(10) 0.0387(9) -0.0136(8) 0.0092(8) -0.0103(7)
C15 0.0719(14) 0.0689(14) 0.0435(10) -0.0328(11) 0.0005(10) -0.0083(9)
C16 0.0441(11) 0.0794(16) 0.0645(13) -0.0236(10) 0.0024(9) -0.0031(11)
C17 0.0371(9) 0.0590(12) 0.0602(12) -0.0072(8) 0.0089(8) -0.0120(9)
N9 0.0465(8) 0.0311(7) 0.0409(7) 0.0026(5) 0.0081(6) 0.0032(5)
C18 0.0686(13) 0.0414(10) 0.0584(12) -0.0104(9) 0.0151(10) 0.0063(9)
C19 0.104(2) 0.0421(11) 0.0713(15) -0.0031(12) 0.0176(14) 0.0195(10)
C20 0.0854(16) 0.0516(12) 0.0554(12) 0.0193(11) 0.0066(11) 0.0170(10)
C21 0.0581(11) 0.0409(9) 0.0436(9) 0.0098(8) 0.0007(8) 0.0036(7)
O 0.0447(6) 0.0405(6) 0.0291(5) 0.0001(5) 0.0015(5) 0.0018(4)
C22 0.0478(9) 0.0418(9) 0.0377(8) 0.0054(7) 0.0069(7) 0.0033(7)
N10 0.0762(12) 0.0471(9) 0.0312(7) 0.0046(8) 0.0047(7) 0.0063(6)
C23 0.107(2) 0.118(3) 0.0580(15) -0.0503(19) -0.0292(15) 0.0248(15)
C24 0.115(2) 0.121(3) 0.0543(14) 0.0221(19) 0.0312(15) 0.0356(16)

loop_
_atom_type_symbol
_atom_type_description
_atom_type_scat_dispersion_real
_atom_type_scat_dispersion_imag
_atom_type_scat_source
C C 0.0033 0.0016 'International Tables Vol C Tables 4.2.6.8 and 6.1.1.4'
H H 0.0000 0.0000 'International Tables Vol C Tables 4.2.6.8 and 6.1.1.4'
B B 0.0013 0.0007 'International Tables Vol C Tables 4.2.6.8 and 6.1.1.4'
N N 0.0061 0.0033 'International Tables Vol C Tables 4.2.6.8 and 6.1.1.4'
O O 0.0106 0.0060 'International Tables Vol C Tables 4.2.6.8 and 6.1.1.4'
P P 0.1023 0.0942 'International Tables Vol C Tables 4.2.6.8 and 6.1.1.4'
Cl Cl 0.1484 0.1585 'International Tables Vol C Tables 4.2.6.8 and 6.1.1.4'
Ru Ru -1.2594 0.8363 'International Tables Vol C Tables 4.2.6.8 and 6.1.1.4'

loop_
_geom_angle_atom_site_label_1
_geom_angle_atom_site_label_2
_geom_angle_atom_site_label_3
_geom_angle
_geom_angle_publ_flag
O Ru P 97.27(3) n
O Ru Cl 89.67(4) n
P Ru Cl 97.40(2) n
O Ru N6 170.00(5) n
P Ru N4 175.69(4) n
Cl Ru N2 169.96(4) n
N6 Ru N2 89.36(5) ?
N2 Ru O 85.76(5) ?
N6 Ru N4 85.27(5) ?
N2 Ru N4 84.94(5) ?
O Ru N4 85.61(5) ?
N6 Ru P 91.62(4) ?
N2 Ru P 92.05(4) ?
N6 Ru Cl 93.74(4) ?
N4 Ru Cl 85.80(4) ?
C3 N1 N2 109.30(14) ?
C3 N1 B 130.85(15) ?
N2 N1 B 119.69(12) ?
C1 N2 N1 106.71(13) ?
C1 N2 Ru 133.75(12) ?
N1 N2 Ru 119.53(9) ?
N2 C1 C2 110.21(17) ?
N2 C1 H1 124.9 ?
C2 C1 H1 124.9 ?
C3 C2 C1 105.03(15) ?
C3 C2 H2 127.5 ?
C1 C2 H2 127.5 ?
N1 C3 C2 108.74(16) ?
N1 C3 H3 125.6 ?
C2 C3 H3 125.6 ?
C6 N3 N4 109.22(14) ?
C6 N3 B 131.39(15) ?
N4 N3 B 119.37(13) ?
C4 N4 N3 106.81(14) ?
C4 N4 Ru 134.95(12) ?
N3 N4 Ru 118.24(9) ?
N4 C4 C5 110.55(17) ?
N4 C4 H4 124.7 ?
C5 C4 H4 124.7 ?
C6 C5 C4 104.83(16) ?
C6 C5 H5 127.6 ?
C4 C5 H5 127.6 ?
N3 C6 C5 108.59(16) ?
N3 C6 H6 125.7 ?
C5 C6 H6 125.7 ?
C9 N5 N6 109.60(14) ?
C9 N5 B 129.15(15) ?
N6 N5 B 121.20(12) ?
C7 N6 N5 106.26(13) ?
C7 N6 Ru 135.85(12) ?
N5 N6 Ru 117.83(9) ?
N6 C7 C8 110.46(17) ?
N6 C7 H7 124.8 ?
C8 C7 H7 124.8 ?
C9 C8 C7 105.28(16) ?
C9 C8 H8 127.4 ?
C7 C8 H8 127.4 ?
N5 C9 C8 108.39(17) ?
N5 C9 H9 125.8 ?
C8 C9 H9 125.8 ?
N1 B N5 107.77(14) ?
N1 B N3 108.06(13) ?
N5 B N3 107.71(14) ?
N1 B H 111.1 ?
N5 B H 111.1 ?
N3 B H 111.1 ?
N8 P N9 98.41(7) y
N8 P N7 97.82(7) y
N9 P N7 98.92(7) y
N8 P Ru 120.75(5) y
N9 P Ru 121.06(5) y
N7 P Ru 115.29(5) y
C10 N7 C13 108.14(15) ?
C10 N7 P 123.84(13) ?
C13 N7 P 128.01(13) ?
C11 C10 N7 107.8(2) ?
C11 C10 H10 126.1 ?
N7 C10 H10 126.1 ?
C10 C11 C12 107.81(19) ?
C10 C11 H11 126.1 ?
C12 C11 H11 126.1 ?
C13 C12 C11 108.24(18) ?
C13 C12 H12 125.9 ?
C11 C12 H12 125.9 ?
C12 C13 N7 107.96(19) ?
C12 C13 H13 126.0 ?
N7 C13 H13 126.0 ?
C17 N8 C14 107.56(15) ?
C17 N8 P 123.96(12) ?
C14 N8 P 128.14(13) ?
C15 C14 N8 107.94(18) ?
C15 C14 H14 126.0 ?
N8 C14 H14 126.0 ?
C14 C15 C16 108.15(18) ?
C14 C15 H15 125.9 ?
C16 C15 H15 125.9 ?
C17 C16 C15 107.68(19) ?
C17 C16 H16 126.2 ?
C15 C16 H16 126.2 ?
C16 C17 N8 108.67(18) ?
C16 C17 H17 125.7 ?
N8 C17 H17 125.7 ?
C21 N9 C18 107.52(15) ?
C21 N9 P 124.22(13) ?
C18 N9 P 127.33(14) ?
C19 C18 N9 108.4(2) ?
C19 C18 H18 125.8 ?
N9 C18 H18 125.8 ?
C18 C19 C20 107.86(19) ?
C18 C19 H19 126.1 ?
C20 C19 H19 126.1 ?
C21 C20 C19 107.9(2) ?
C21 C20 H20 126.1 ?
C19 C20 H20 126.1 ?
C20 C21 N9 108.39(19) ?
C20 C21 H21 125.8 ?
N9 C21 H21 125.8 ?
C22 O Ru 129.21(12) ?
O C22 N10 123.53(18) ?
O C22 H22 118.2 ?
N10 C22 H22 118.2 ?
C22 N10 C23 121.24(18) ?
C22 N10 C24 121.1(2) ?
C23 N10 C24 117.5(2) ?
N10 C23 H23A 109.5 ?
N10 C23 H23B 109.5 ?
H23A C23 H23B 109.5 ?
N10 C23 H23C 109.5 ?
H23A C23 H23C 109.5 ?
H23B C23 H23C 109.5 ?
N10 C24 H24A 109.5 ?
N10 C24 H24B 109.5 ?
H24A C24 H24B 109.5 ?
N10 C24 H24C 109.5 ?
H24A C24 H24C 109.5 ?
H24B C24 H24C 109.5 ?

loop_
_geom_bond_atom_site_label_1
_geom_bond_atom_site_label_2
_geom_bond_distance
_geom_bond_publ_flag
Ru N2 2.0652(13) y
Ru N4 2.1315(13) y
Ru N6 2.0631(13) y
Ru O 2.1217(12) y
Ru P 2.2022(5) y
Ru Cl 2.4204(6) y
P N7 1.7261(14) y
P N8 1.7161(14) y
P N9 1.7188(14) y
N1 C3 1.347(2) ?
N1 N2 1.3578(18) ?
N1 B 1.534(2) ?
N2 C1 1.336(2) ?
C1 C2 1.388(3) ?
C1 H1 0.9300 ?
C2 C3 1.368(3) ?
C2 H2 0.9300 ?
C3 H3 0.9300 ?
N3 C6 1.347(2) ?
N3 N4 1.3604(18) ?
N3 B 1.544(2) ?
N4 C4 1.324(2) ?
C4 C5 1.391(3) ?
C4 H4 0.9300 ?
C5 C6 1.368(3) ?
C5 H5 0.9300 ?
C6 H6 0.9300 ?
N5 C9 1.343(2) ?
N5 N6 1.3652(18) ?
N5 B 1.541(2) ?
N6 C7 1.332(2) ?
C7 C8 1.386(3) ?
C7 H7 0.9300 ?
C8 C9 1.368(3) ?
C8 H8 0.9300 ?
C9 H9 0.9300 ?
B H 1.1000 ?
N7 C10 1.383(2) ?
N7 C13 1.384(2) ?
C10 C11 1.364(3) ?
C10 H10 0.9300 ?
C11 C12 1.399(4) ?
C11 H11 0.9300 ?
C12 C13 1.355(3) ?
C12 H12 0.9300 ?
C13 H13 0.9300 ?
N8 C17 1.381(2) ?
N8 C14 1.390(2) ?
C14 C15 1.359(3) ?
C14 H14 0.9300 ?
C15 C16 1.400(3) ?
C15 H15 0.9300 ?
C16 C17 1.355(3) ?
C16 H16 0.9300 ?
C17 H17 0.9300 ?
N9 C21 1.390(2) ?
N9 C18 1.396(2) ?
C18 C19 1.357(3) ?
C18 H18 0.9300 ?
C19 C20 1.414(4) ?
C19 H19 0.9300 ?
C20 C21 1.360(3) ?
C20 H20 0.9300 ?
C21 H21 0.9300 ?
O C22 1.227(2) ?
C22 N10 1.320(2) ?
C22 H22 0.9300 ?
N10 C23 1.445(3) ?
N10 C24 1.459(3) ?
C23 H23A 0.9600 ?
C23 H23B 0.9600 ?
C23 H23C 0.9600 ?
C24 H24A 0.9600 ?
C24 H24B 0.9600 ?
C24 H24C 0.9600 ?

loop_
_geom_torsion_atom_site_label_1
_geom_torsion_atom_site_label_2
_geom_torsion_atom_site_label_3
_geom_torsion_atom_site_label_4
_geom_torsion
C3 N1 N2 C1 0.38(17)
B N1 N2 C1 -175.53(14)
C3 N1 N2 Ru 179.49(11)
B N1 N2 Ru 3.58(18)
N6 Ru N2 C1 -142.27(15)
O Ru N2 C1 46.46(15)
N4 Ru N2 C1 132.42(15)
P Ru N2 C1 -50.68(15)
Cl Ru N2 C1 109.6(2)
N6 Ru N2 N1 38.91(11)
O Ru N2 N1 -132.36(11)
N4 Ru N2 N1 -46.40(11)
P Ru N2 N1 130.51(10)
Cl Ru N2 N1 -69.2(3)
N1 N2 C1 C2 -0.40(19)
Ru N2 C1 C2 -179.33(12)
N2 C1 C2 C3 0.3(2)
N2 N1 C3 C2 -0.2(2)
B N1 C3 C2 175.08(17)
C1 C2 C3 N1 0.0(2)
C6 N3 N4 C4 0.07(19)
B N3 N4 C4 178.96(14)
C6 N3 N4 Ru -179.31(11)
B N3 N4 Ru -0.43(18)
N6 Ru N4 C4 135.72(16)
N2 Ru N4 C4 -134.50(16)
O Ru N4 C4 -48.38(16)
Cl Ru N4 C4 41.62(16)
N6 Ru N4 N3 -45.11(11)
N2 Ru N4 N3 44.67(11)
O Ru N4 N3 130.79(11)
Cl Ru N4 N3 -139.22(11)
N3 N4 C4 C5 -0.3(2)
Ru N4 C4 C5 178.91(13)
N4 C4 C5 C6 0.4(2)
N4 N3 C6 C5 0.2(2)
B N3 C6 C5 -178.50(18)
C4 C5 C6 N3 -0.4(2)
C9 N5 N6 C7 -1.02(19)
B N5 N6 C7 176.52(15)
C9 N5 N6 Ru 176.66(12)
B N5 N6 Ru -5.80(19)
N2 Ru N6 C7 139.57(17)
N4 Ru N6 C7 -135.46(17)
P Ru N6 C7 47.54(17)
Cl Ru N6 C7 -49.99(17)
N2 Ru N6 N5 -37.23(11)
N4 Ru N6 N5 47.74(11)
P Ru N6 N5 -129.26(11)
Cl Ru N6 N5 133.21(11)
N5 N6 C7 C8 0.9(2)
Ru N6 C7 C8 -176.16(14)
N6 C7 C8 C9 -0.4(2)
N6 N5 C9 C8 0.8(2)
B N5 C9 C8 -176.52(18)
C7 C8 C9 N5 -0.2(2)
C3 N1 B N5 126.27(17)
N2 N1 B N5 -58.83(18)
C3 N1 B N3 -117.59(18)
N2 N1 B N3 57.30(18)
C9 N5 B N1 -122.24(19)
N6 N5 B N1 60.75(19)
C9 N5 B N3 121.40(19)
N6 N5 B N3 -55.61(19)
C6 N3 B N1 120.40(19)
N4 N3 B N1 -58.21(18)
C6 N3 B N5 -123.43(19)
N4 N3 B N5 57.97(18)
N6 Ru P N8 -48.28(7)
N2 Ru P N8 -137.70(7)
O Ru P N8 136.31(6)
Cl Ru P N8 45.70(6)
N6 Ru P N9 -172.14(7)
N2 Ru P N9 98.44(7)
O Ru P N9 12.45(7)
Cl Ru P N9 -78.16(6)
N6 Ru P N7 68.86(7)
N2 Ru P N7 -20.56(7)
O Ru P N7 -106.55(7)
Cl Ru P N7 162.84(6)
N8 P N7 C10 84.37(15)
N9 P N7 C10 -175.78(14)
Ru P N7 C10 -45.10(16)
N8 P N7 C13 -94.73(16)
N9 P N7 C13 5.11(17)
Ru P N7 C13 135.79(14)
C13 N7 C10 C11 0.4(2)
P N7 C10 C11 -178.87(14)
N7 C10 C11 C12 -0.4(2)
C10 C11 C12 C13 0.3(3)
C11 C12 C13 N7 0.0(2)
C10 N7 C13 C12 -0.2(2)
P N7 C13 C12 178.99(14)
N9 P N8 C17 85.71(16)
N7 P N8 C17 -174.01(16)
Ru P N8 C17 -48.31(17)
N9 P N8 C14 -86.70(16)
N7 P N8 C14 13.58(17)
Ru P N8 C14 139.28(14)
C17 N8 C14 C15 0.6(2)
P N8 C14 C15 173.95(14)
N8 C14 C15 C16 -0.5(3)
C14 C15 C16 C17 0.3(3)
C15 C16 C17 N8 0.1(3)
C14 N8 C17 C16 -0.4(2)
P N8 C17 C16 -174.14(15)
N8 P N9 C21 179.13(14)
N7 P N9 C21 79.79(15)
Ru P N9 C21 -47.04(16)
N8 P N9 C18 11.59(17)
N7 P N9 C18 -87.75(17)
Ru P N9 C18 145.42(14)
C21 N9 C18 C19 0.3(2)
P N9 C18 C19 169.54(16)
N9 C18 C19 C20 0.2(3)
C18 C19 C20 C21 -0.7(3)
C19 C20 C21 N9 0.9(2)
C18 N9 C21 C20 -0.8(2)
P N9 C21 C20 -170.40(14)
N2 Ru O C22 -165.96(15)
N4 Ru O C22 108.80(15)
P Ru O C22 -74.43(14)
Cl Ru O C22 22.99(14)
Ru O C22 N10 -176.64(13)
O C22 N10 C23 0.1(3)
O C22 N10 C24 -176.5(2)
